data_4110325
loop_
_publ_author_name
'Andrew K. Dilger'
'Vijay Gopalsamuthiram'
'Steven D. Burke'

_publ_section_title
;
 A Two-Directional Approach to a (-)-Dictyostatin C11-C23 Segment:
 Development of a Highly Diastereoselective, Kinetically-Controlled
 Meerwein-Ponndorf-Verley Reduction
;
_journal_name_full 'Journal of the American Chemical Society'
_journal_page_first 16273
_journal_page_last 16277
_journal_paper_doi 10.1021/ja077336u
_journal_volume 129
_journal_year 2007
_chemical_absolute_configuration syn
_chemical_formula_moiety 'C19 H36 O6'
_chemical_formula_sum 'C19 H36 O6'
_chemical_formula_weight 360.48
_chemical_name_systematic
;
 ?
;
_space_group_IT_number 19
_symmetry_cell_setting orthorhombic
_symmetry_Int_Tables_number 19
_symmetry_space_group_name_Hall 'P 2ac 2ab'
_symmetry_space_group_name_H-M 'P 21 21 21'
_atom_sites_solution_hydrogens geom
_atom_sites_solution_primary direct
_atom_sites_solution_secondary difmap
_audit_creation_method
;
manual editing of the CIF file 
created by SHELXTL Ver. 6.10
and processed with modiCIfer-03272007. 
;
_audit_update_record
;
2007-09-21 # Formatted by publCIF
;
_cell_angle_alpha 90.00
_cell_angle_beta 90.00
_cell_angle_gamma 90.00
_cell_formula_units_Z 4
_cell_length_a 7.9270(3)
_cell_length_b 13.6459(5)
_cell_length_c 19.4939(8)
_cell_measurement_reflns_used 17806
_cell_measurement_temperature 100(2)
_cell_measurement_theta_max 26.3347
_cell_measurement_theta_min 2.5680
_cell_volume 2108.68(14)
_computing_cell_refinement 'SAINT Ver. 7.24A (Bruker-AXS, 2007)'
_computing_data_collection 'SMART Ver. 5.622 (Bruker-AXS, 2000)'
_computing_data_reduction 'SAINT Ver. 7.24A'
_computing_molecular_graphics SHELXTL
_computing_publication_material SHELXTL
_computing_structure_refinement SHELXTL
_computing_structure_solution 'SHELXTL (Bruker-AXS, 2007)'
_diffrn_ambient_temperature 100(2)
_diffrn_measured_fraction_theta_full 1.000
_diffrn_measured_fraction_theta_max 0.998
_diffrn_measurement_device_type 'Bruker CCD-1000 area detector'
_diffrn_measurement_method '0.30\% \w and 0.4 \% \f scans'
_diffrn_radiation_monochromator graphite
_diffrn_radiation_source 'fine-focus sealed tube'
_diffrn_radiation_type Mo-K\a
_diffrn_radiation_wavelength 0.71073
_diffrn_reflns_av_R_equivalents 0.0217
_diffrn_reflns_av_sigmaI/netI 0.0099
_diffrn_reflns_limit_h_max 9
_diffrn_reflns_limit_h_min -9
_diffrn_reflns_limit_k_max 17
_diffrn_reflns_limit_k_min -17
_diffrn_reflns_limit_l_max 24
_diffrn_reflns_limit_l_min -24
_diffrn_reflns_number 24358
_diffrn_reflns_theta_full 25.00
_diffrn_reflns_theta_max 26.38
_diffrn_reflns_theta_min 2.09
_diffrn_standards_number 0
_exptl_absorpt_coefficient_mu 0.083
_exptl_absorpt_correction_T_max 0.9732
_exptl_absorpt_correction_T_min 0.9622
_exptl_absorpt_correction_type multi-scan
_exptl_absorpt_process_details
;
SADABS  (Bruker-AXS, 2007)
;
_exptl_crystal_colour colourless
_exptl_crystal_density_diffrn 1.135
_exptl_crystal_description block
_exptl_crystal_F_000 792
_exptl_crystal_size_max 0.47
_exptl_crystal_size_mid 0.36
_exptl_crystal_size_min 0.33
_refine_diff_density_max 0.239
_refine_diff_density_min -0.162
_refine_diff_density_rms 0.034
_refine_ls_extinction_method none
_refine_ls_goodness_of_fit_ref 1.018
_refine_ls_hydrogen_treatment constr
_refine_ls_matrix_type full
_refine_ls_number_parameters 234
_refine_ls_number_reflns 2465
_refine_ls_number_restraints 0
_refine_ls_restrained_S_all 1.018
_refine_ls_R_factor_all 0.0308
_refine_ls_R_factor_gt 0.0296
_refine_ls_shift/su_max 0.000
_refine_ls_shift/su_mean 0.000
_refine_ls_structure_factor_coef Fsqd
_refine_ls_weighting_details 'calc w=1/[\s^2^(Fo^2^)+(0.0507P)^2^+0.3842P] where P=(Fo^2^+2Fc^2^)/3'
_refine_ls_weighting_scheme calc
_refine_ls_wR_factor_gt 0.0784
_refine_ls_wR_factor_ref 0.0801
_reflns_number_gt 2380
_reflns_number_total 2465
_reflns_threshold_expression I>2\s(I)
_cod_data_source_file ja077336usi20070921_071746.cif
_cod_data_source_block burke19
_cod_original_sg_symbol_Hall 'P 2ac 2ab   '
_cod_original_sg_symbol_H-M 'P 21 21 21 '
_cod_database_code 4110325

loop_
_symmetry_equiv_pos_as_xyz
'x, y, z'
'-x+1/2, -y, z+1/2'
'-x, y+1/2, -z+1/2'
'x+1/2, -y+1/2, -z'

loop_
_atom_site_label
_atom_site_type_symbol
_atom_site_fract_x
_atom_site_fract_y
_atom_site_fract_z
_atom_site_U_iso_or_equiv
_atom_site_adp_type
_atom_site_occupancy
_atom_site_symmetry_multiplicity
_atom_site_calc_flag
_atom_site_refinement_flags
O1 O 0.40137(14) 0.15639(7) 0.74273(5) 0.0265(2) Uani 1 1 d .
O2 O 0.33276(14) 0.06629(8) 0.94841(5) 0.0289(2) Uani 1 1 d .
H2 H 0.3574 0.0545 0.9895 0.043 Uiso 1 1 calc R
O3 O 0.60599(13) 0.16122(7) 0.82414(5) 0.0217(2) Uani 1 1 d .
O4 O 1.14955(16) 0.60174(10) 0.77157(6) 0.0379(3) Uani 1 1 d .
H4 H 1.2224 0.6191 0.7428 0.057 Uiso 1 1 calc R
O5 O 0.87343(16) 0.65154(8) 0.95126(6) 0.0348(3) Uani 1 1 d .
O6 O 0.97037(14) 0.50037(7) 0.91933(5) 0.0243(2) Uani 1 1 d .
C1 C 0.3980(3) 0.25766(12) 0.72467(8) 0.0372(4) Uani 1 1 d .
H1A H 0.5040 0.2887 0.7388 0.056 Uiso 1 1 calc R
H1B H 0.3034 0.2898 0.7479 0.056 Uiso 1 1 calc R
H1C H 0.3844 0.2641 0.6749 0.056 Uiso 1 1 calc R
C2 C 0.43198(18) 0.14051(10) 0.81238(7) 0.0220(3) Uani 1 1 d .
H2A H 0.3603 0.1854 0.8406 0.026 Uiso 1 1 calc R
C3 C 0.39151(19) 0.03456(10) 0.82978(7) 0.0233(3) Uani 1 1 d .
H3 H 0.4599 -0.0084 0.7989 0.028 Uiso 1 1 calc R
C4 C 0.2056(2) 0.01189(13) 0.81735(9) 0.0349(4) Uani 1 1 d .
H4A H 0.1768 0.0269 0.7696 0.052 Uiso 1 1 calc R
H4B H 0.1361 0.0518 0.8481 0.052 Uiso 1 1 calc R
H4C H 0.1845 -0.0577 0.8263 0.052 Uiso 1 1 calc R
C5 C 0.44480(18) 0.01363(10) 0.90430(7) 0.0228(3) Uani 1 1 d .
H5 H 0.4328 -0.0581 0.9135 0.027 Uiso 1 1 calc R
C6 C 0.62796(18) 0.04442(10) 0.91843(7) 0.0217(3) Uani 1 1 d .
H6 H 0.6439 0.0429 0.9693 0.026 Uiso 1 1 calc R
C7 C 0.75536(19) -0.02725(10) 0.88774(8) 0.0273(3) Uani 1 1 d .
H7A H 0.8682 -0.0125 0.9055 0.041 Uiso 1 1 calc R
H7B H 0.7554 -0.0208 0.8377 0.041 Uiso 1 1 calc R
H7C H 0.7242 -0.0944 0.9004 0.041 Uiso 1 1 calc R
C8 C 0.65145(19) 0.15141(10) 0.89564(7) 0.0210(3) Uani 1 1 d .
H8 H 0.5744 0.1937 0.9235 0.025 Uiso 1 1 calc R
C9 C 0.82979(19) 0.19070(10) 0.90254(8) 0.0246(3) Uani 1 1 d .
H9A H 0.9052 0.1532 0.8717 0.029 Uiso 1 1 calc R
H9B H 0.8691 0.1804 0.9502 0.029 Uiso 1 1 calc R
C10 C 0.8429(2) 0.29971(11) 0.88506(8) 0.0266(3) Uani 1 1 d .
H10A H 0.7758 0.3380 0.9185 0.032 Uiso 1 1 calc R
H10B H 0.7950 0.3112 0.8389 0.032 Uiso 1 1 calc R
C11 C 1.0260(2) 0.33506(11) 0.88650(8) 0.0265(3) Uani 1 1 d .
H11A H 1.0715 0.3263 0.9334 0.032 Uiso 1 1 calc R
H11B H 1.0938 0.2939 0.8551 0.032 Uiso 1 1 calc R
C12 C 1.0453(2) 0.44175(11) 0.86576(7) 0.0244(3) Uani 1 1 d .
H12 H 0.9784 0.4523 0.8229 0.029 Uiso 1 1 calc R
C13 C 1.2275(2) 0.47416(12) 0.85150(8) 0.0290(3) Uani 1 1 d .
H13 H 1.2637 0.4405 0.8084 0.035 Uiso 1 1 calc R
C14 C 1.3556(2) 0.44690(13) 0.90662(9) 0.0357(4) Uani 1 1 d .
H14A H 1.3528 0.3759 0.9143 0.054 Uiso 1 1 calc R
H14B H 1.3277 0.4810 0.9494 0.054 Uiso 1 1 calc R
H14C H 1.4688 0.4663 0.8916 0.054 Uiso 1 1 calc R
C15 C 1.2292(2) 0.58481(12) 0.83651(7) 0.0306(4) Uani 1 1 d .
H15 H 1.3487 0.6081 0.8343 0.037 Uiso 1 1 calc R
C16 C 1.1341(2) 0.64404(11) 0.89116(8) 0.0315(4) Uani 1 1 d .
H16 H 1.1952 0.6368 0.9358 0.038 Uiso 1 1 calc R
C17 C 1.1293(3) 0.75312(12) 0.87255(10) 0.0445(5) Uani 1 1 d .
H17A H 1.0613 0.7885 0.9064 0.067 Uiso 1 1 calc R
H17B H 1.0792 0.7611 0.8269 0.067 Uiso 1 1 calc R
H17C H 1.2443 0.7794 0.8724 0.067 Uiso 1 1 calc R
C18 C 0.9585(2) 0.60189(11) 0.89952(8) 0.0272(3) Uani 1 1 d .
H18 H 0.8949 0.6078 0.8554 0.033 Uiso 1 1 calc R
C19 C 0.6959(2) 0.63303(14) 0.95272(10) 0.0399(4) Uani 1 1 d .
H19A H 0.6737 0.5736 0.9795 0.060 Uiso 1 1 calc R
H19B H 0.6544 0.6241 0.9058 0.060 Uiso 1 1 calc R
H19C H 0.6378 0.6888 0.9739 0.060 Uiso 1 1 calc R

loop_
_atom_site_aniso_label
_atom_site_aniso_U_11
_atom_site_aniso_U_22
_atom_site_aniso_U_33
_atom_site_aniso_U_23
_atom_site_aniso_U_13
_atom_site_aniso_U_12
O1 0.0356(6) 0.0222(5) 0.0216(5) 0.0014(4) -0.0023(4) 0.0029(5)
O2 0.0274(5) 0.0342(6) 0.0250(5) 0.0047(5) 0.0054(5) 0.0019(5)
O3 0.0257(5) 0.0212(5) 0.0182(5) 0.0009(4) 0.0019(4) -0.0017(4)
O4 0.0408(7) 0.0523(7) 0.0206(5) 0.0068(5) 0.0018(5) -0.0176(6)
O5 0.0478(7) 0.0280(6) 0.0285(5) -0.0043(5) 0.0035(5) -0.0005(5)
O6 0.0314(5) 0.0217(5) 0.0197(5) 0.0012(4) 0.0028(4) -0.0039(4)
C1 0.0589(11) 0.0252(7) 0.0274(7) 0.0058(6) -0.0003(8) 0.0075(8)
C2 0.0250(7) 0.0210(6) 0.0202(6) -0.0003(5) 0.0005(5) 0.0020(6)
C3 0.0267(7) 0.0193(6) 0.0238(6) -0.0001(5) -0.0027(6) -0.0017(6)
C4 0.0310(8) 0.0307(8) 0.0431(9) 0.0087(7) -0.0106(7) -0.0078(7)
C5 0.0249(7) 0.0190(6) 0.0244(6) 0.0034(5) 0.0009(6) -0.0016(6)
C6 0.0243(7) 0.0207(6) 0.0202(6) 0.0018(5) -0.0005(6) -0.0014(6)
C7 0.0279(7) 0.0217(7) 0.0324(8) 0.0033(6) 0.0015(6) 0.0023(6)
C8 0.0250(7) 0.0201(6) 0.0180(6) -0.0009(5) 0.0008(6) -0.0009(6)
C9 0.0260(7) 0.0211(7) 0.0266(7) 0.0006(6) -0.0003(6) -0.0028(6)
C10 0.0270(7) 0.0212(6) 0.0315(7) -0.0009(6) 0.0001(7) -0.0031(6)
C11 0.0267(7) 0.0227(7) 0.0301(7) -0.0013(6) 0.0022(6) -0.0036(6)
C12 0.0267(7) 0.0236(7) 0.0228(6) -0.0027(6) 0.0018(6) -0.0046(6)
C13 0.0300(8) 0.0313(8) 0.0258(7) -0.0028(6) 0.0053(6) -0.0088(7)
C14 0.0266(7) 0.0404(9) 0.0401(8) 0.0045(8) 0.0032(7) -0.0058(7)
C15 0.0345(8) 0.0351(8) 0.0223(7) 0.0034(6) 0.0001(6) -0.0145(7)
C16 0.0438(9) 0.0257(7) 0.0250(7) 0.0015(6) -0.0022(7) -0.0125(7)
C17 0.0625(13) 0.0269(8) 0.0442(9) 0.0033(7) 0.0008(9) -0.0146(9)
C18 0.0393(8) 0.0213(7) 0.0209(6) 0.0005(6) 0.0000(6) -0.0033(6)
C19 0.0444(10) 0.0374(9) 0.0378(9) 0.0037(8) 0.0051(8) 0.0106(8)

loop_
_atom_type_symbol
_atom_type_description
_atom_type_scat_dispersion_real
_atom_type_scat_dispersion_imag
_atom_type_scat_source
C C 0.0033 0.0000 'International Tables Vol C Tables 4.2.6.8 and 6.1.1.4'
H H 0.0000 0.0000 'International Tables Vol C Tables 4.2.6.8 and 6.1.1.4'
O O 0.0106 0.0000 'International Tables Vol C Tables 4.2.6.8 and 6.1.1.4'

loop_
_geom_angle_atom_site_label_1
_geom_angle_atom_site_label_2
_geom_angle_atom_site_label_3
_geom_angle
_geom_angle_publ_flag
C2 O1 C1 113.18(11) yes
C5 O2 H2 109.5 ?
C2 O3 C8 112.18(10) yes
C15 O4 H4 109.5 ?
C18 O5 C19 113.96(14) yes
C18 O6 C12 111.45(11) yes
O1 C1 H1A 109.5 ?
O1 C1 H1B 109.5 ?
H1A C1 H1B 109.5 ?
O1 C1 H1C 109.5 ?
H1A C1 H1C 109.5 ?
H1B C1 H1C 109.5 ?
O1 C2 O3 107.07(11) ?
O1 C2 C3 109.15(12) ?
O3 C2 C3 110.91(12) ?
O1 C2 H2A 109.9 ?
O3 C2 H2A 109.9 ?
C3 C2 H2A 109.9 ?
C2 C3 C4 111.20(13) ?
C2 C3 C5 109.22(12) ?
C4 C3 C5 112.17(13) ?
C2 C3 H3 108.0 ?
C4 C3 H3 108.0 ?
C5 C3 H3 108.0 ?
C3 C4 H4A 109.5 ?
C3 C4 H4B 109.5 ?
H4A C4 H4B 109.5 ?
C3 C4 H4C 109.5 ?
H4A C4 H4C 109.5 ?
H4B C4 H4C 109.5 ?
O2 C5 C6 109.98(12) ?
O2 C5 C3 107.69(11) ?
C6 C5 C3 112.19(12) ?
O2 C5 H5 109.0 ?
C6 C5 H5 109.0 ?
C3 C5 H5 109.0 ?
C7 C6 C5 112.30(11) ?
C7 C6 C8 114.49(11) ?
C5 C6 C8 108.80(11) ?
C7 C6 H6 106.9 ?
C5 C6 H6 106.9 ?
C8 C6 H6 106.9 ?
C6 C7 H7A 109.5 ?
C6 C7 H7B 109.5 ?
H7A C7 H7B 109.5 ?
C6 C7 H7C 109.5 ?
H7A C7 H7C 109.5 ?
H7B C7 H7C 109.5 ?
O3 C8 C9 106.55(11) ?
O3 C8 C6 109.65(11) ?
C9 C8 C6 115.00(12) ?
O3 C8 H8 108.5 ?
C9 C8 H8 108.5 ?
C6 C8 H8 108.5 ?
C8 C9 C10 112.76(12) ?
C8 C9 H9A 109.0 ?
C10 C9 H9A 109.0 ?
C8 C9 H9B 109.0 ?
C10 C9 H9B 109.0 ?
H9A C9 H9B 107.8 ?
C9 C10 C11 111.53(13) ?
C9 C10 H10A 109.3 ?
C11 C10 H10A 109.3 ?
C9 C10 H10B 109.3 ?
C11 C10 H10B 109.3 ?
H10A C10 H10B 108.0 ?
C12 C11 C10 113.15(13) ?
C12 C11 H11A 108.9 ?
C10 C11 H11A 108.9 ?
C12 C11 H11B 108.9 ?
C10 C11 H11B 108.9 ?
H11A C11 H11B 107.8 ?
O6 C12 C11 107.29(11) ?
O6 C12 C13 111.00(12) ?
C11 C12 C13 114.77(13) ?
O6 C12 H12 107.8 ?
C11 C12 H12 107.8 ?
C13 C12 H12 107.8 ?
C14 C13 C12 115.39(13) ?
C14 C13 C15 111.57(13) ?
C12 C13 C15 108.97(14) ?
C14 C13 H13 106.8 ?
C12 C13 H13 106.8 ?
C15 C13 H13 106.8 ?
C13 C14 H14A 109.5 ?
C13 C14 H14B 109.5 ?
H14A C14 H14B 109.5 ?
C13 C14 H14C 109.5 ?
H14A C14 H14C 109.5 ?
H14B C14 H14C 109.5 ?
O4 C15 C16 108.18(14) ?
O4 C15 C13 108.80(13) ?
C16 C15 C13 112.39(12) ?
O4 C15 H15 109.1 ?
C16 C15 H15 109.1 ?
C13 C15 H15 109.1 ?
C18 C16 C17 111.78(15) ?
C18 C16 C15 109.02(12) ?
C17 C16 C15 111.07(14) ?
C18 C16 H16 108.3 ?
C17 C16 H16 108.3 ?
C15 C16 H16 108.3 ?
C16 C17 H17A 109.5 ?
C16 C17 H17B 109.5 ?
H17A C17 H17B 109.5 ?
C16 C17 H17C 109.5 ?
H17A C17 H17C 109.5 ?
H17B C17 H17C 109.5 ?
O5 C18 O6 107.81(12) ?
O5 C18 C16 109.82(12) ?
O6 C18 C16 109.49(13) ?
O5 C18 H18 109.9 ?
O6 C18 H18 109.9 ?
C16 C18 H18 109.9 ?
O5 C19 H19A 109.5 ?
O5 C19 H19B 109.5 ?
H19A C19 H19B 109.5 ?
O5 C19 H19C 109.5 ?
H19A C19 H19C 109.5 ?
H19B C19 H19C 109.5 ?

loop_
_geom_bond_atom_site_label_1
_geom_bond_atom_site_label_2
_geom_bond_distance
_geom_bond_publ_flag
O1 C2 1.3962(17) yes
O1 C1 1.4263(18) yes
O2 C5 1.4298(18) yes
O2 H2 0.8400 ?
O3 C2 1.4266(18) yes
O3 C8 1.4459(16) yes
O4 C15 1.4333(18) yes
O4 H4 0.8400 ?
O5 C18 1.3895(19) yes
O5 C19 1.430(2) yes
O6 C18 1.4412(17) yes
O6 C12 1.4433(17) yes
C1 H1A 0.9800 ?
C1 H1B 0.9800 ?
C1 H1C 0.9800 ?
C2 C3 1.5192(19) ?
C2 H2A 1.0000 ?
C3 C4 1.525(2) ?
C3 C5 1.540(2) ?
C3 H3 1.0000 ?
C4 H4A 0.9800 ?
C4 H4B 0.9800 ?
C4 H4C 0.9800 ?
C5 C6 1.5364(19) ?
C5 H5 1.0000 ?
C6 C7 1.528(2) ?
C6 C8 1.5375(18) ?
C6 H6 1.0000 ?
C7 H7A 0.9800 ?
C7 H7B 0.9800 ?
C7 H7C 0.9800 ?
C8 C9 1.518(2) ?
C8 H8 1.0000 ?
C9 C10 1.5295(19) ?
C9 H9A 0.9900 ?
C9 H9B 0.9900 ?
C10 C11 1.530(2) ?
C10 H10A 0.9900 ?
C10 H10B 0.9900 ?
C11 C12 1.519(2) ?
C11 H11A 0.9900 ?
C11 H11B 0.9900 ?
C12 C13 1.536(2) ?
C12 H12 1.0000 ?
C13 C14 1.525(2) ?
C13 C15 1.538(2) ?
C13 H13 1.0000 ?
C14 H14A 0.9800 ?
C14 H14B 0.9800 ?
C14 H14C 0.9800 ?
C15 C16 1.535(2) ?
C15 H15 1.0000 ?
C16 C18 1.515(2) ?
C16 C17 1.533(2) ?
C16 H16 1.0000 ?
C17 H17A 0.9800 ?
C17 H17B 0.9800 ?
C17 H17C 0.9800 ?
C18 H18 1.0000 ?
C19 H19A 0.9800 ?
C19 H19B 0.9800 ?
C19 H19C 0.9800 ?

loop_
_geom_hbond_atom_site_label_D
_geom_hbond_atom_site_label_H
_geom_hbond_atom_site_label_A
_geom_hbond_distance_DH
_geom_hbond_distance_HA
_geom_hbond_distance_DA
_geom_hbond_angle_DHA
_geom_hbond_site_symmetry_A
O2 H2 O6 0.84 2.13 2.9436(14) 164.2 4_457
O4 H4 O3 0.84 1.97 2.8098(15) 179.3 3_756

loop_
_geom_torsion_atom_site_label_1
_geom_torsion_atom_site_label_2
_geom_torsion_atom_site_label_3
_geom_torsion_atom_site_label_4
_geom_torsion
C1 O1 C2 O3 -73.48(15)
C1 O1 C2 C3 166.40(13)
C8 O3 C2 O1 177.46(10)
C8 O3 C2 C3 -63.54(14)
O1 C2 C3 C4 -62.29(16)
O3 C2 C3 C4 179.99(12)
O1 C2 C3 C5 173.39(11)
O3 C2 C3 C5 55.66(15)
C2 C3 C5 O2 69.65(14)
C4 C3 C5 O2 -54.11(16)
C2 C3 C5 C6 -51.51(15)
C4 C3 C5 C6 -175.27(12)
O2 C5 C6 C7 164.55(11)
C3 C5 C6 C7 -75.62(15)
O2 C5 C6 C8 -67.65(14)
C3 C5 C6 C8 52.18(14)
C2 O3 C8 C9 -171.21(10)
C2 O3 C8 C6 63.74(14)
C7 C6 C8 O3 70.01(15)
C5 C6 C8 O3 -56.54(14)
C7 C6 C8 C9 -50.01(16)
C5 C6 C8 C9 -176.56(12)
O3 C8 C9 C10 63.23(14)
C6 C8 C9 C10 -175.05(12)
C8 C9 C10 C11 -175.12(12)
C9 C10 C11 C12 176.98(12)
C18 O6 C12 C11 -170.91(12)
C18 O6 C12 C13 62.97(16)
C10 C11 C12 O6 68.68(16)
C10 C11 C12 C13 -167.47(13)
O6 C12 C13 C14 72.46(16)
C11 C12 C13 C14 -49.39(19)
O6 C12 C13 C15 -53.95(15)
C11 C12 C13 C15 -175.80(12)
C14 C13 C15 O4 161.87(13)
C12 C13 C15 O4 -69.56(15)
C14 C13 C15 C16 -78.35(18)
C12 C13 C15 C16 50.23(17)
O4 C15 C16 C18 67.06(15)
C13 C15 C16 C18 -53.08(17)
O4 C15 C16 C17 -56.54(18)
C13 C15 C16 C17 -176.68(15)
C19 O5 C18 O6 -74.34(16)
C19 O5 C18 C16 166.44(13)
C12 O6 C18 O5 175.34(12)
C12 O6 C18 C16 -65.23(15)
C17 C16 C18 O5 -59.79(17)
C15 C16 C18 O5 177.04(12)
C17 C16 C18 O6 -177.97(12)
C15 C16 C18 O6 58.85(16)
